data_4075676
loop_
_publ_author_name
'Johnson, Charles A.'
'Haley, Michael M.'
'Rather, Elisabeth'
'Han, Fusen'
'Weakley, Timothy J. R.'

_publ_section_title
;
 Selective Metallacyclization and Crystallographic Characterization of
 Structurally Related Platina-annulenes
;
_journal_issue 6
_journal_name_full Organometallics
_journal_page_first 1161
_journal_paper_doi 10.1021/om0490987
_journal_volume 24
_journal_year 2005
_chemical_formula_sum 'C102 H116 P4 Pt2'
_chemical_formula_weight 1856.01
_chemical_name_systematic
; 
 ? 
;
_space_group_IT_number 2
_symmetry_cell_setting triclinic
_symmetry_space_group_name_Hall '-P 1'
_symmetry_space_group_name_H-M 'P -1'
_atom_sites_solution_hydrogens geom
_atom_sites_solution_primary direct
_atom_sites_solution_secondary difmap
_audit_creation_method SHELXL-97
_cell_angle_alpha 76.349(2)
_cell_angle_beta 62.971(2)
_cell_angle_gamma 81.647(2)
_cell_formula_units_Z 1
_cell_length_a 13.6001(16)
_cell_length_b 13.7981(16)
_cell_length_c 14.8932(18)
_cell_measurement_reflns_used 2620
_cell_measurement_temperature 293(2)
_cell_measurement_theta_max 18.81
_cell_measurement_theta_min 2.32
_cell_volume 2416.9(5)
_computing_cell_refinement 'Bruker SMART'
_computing_data_collection 'Bruker SMART'
_computing_data_reduction 'Bruker SAINT'
_computing_molecular_graphics 'Bruker SHELXTL'
_computing_publication_material 'Bruker SHELXTL'
_computing_structure_refinement 'SHELXL-97 (Sheldrick, 1997)'
_computing_structure_solution 'SHELXS-97 (Sheldrick, 1990)'
_diffrn_ambient_temperature 293(2)
_diffrn_measured_fraction_theta_full 0.990
_diffrn_measured_fraction_theta_max 0.990
_diffrn_measurement_device_type 'CCD area detector'
_diffrn_measurement_method 'phi and omega scans'
_diffrn_radiation_monochromator graphite
_diffrn_radiation_source 'fine-focus sealed tube'
_diffrn_radiation_type MoK\a
_diffrn_radiation_wavelength 0.71073
_diffrn_reflns_av_R_equivalents 0.0466
_diffrn_reflns_av_sigmaI/netI 0.0836
_diffrn_reflns_limit_h_max 16
_diffrn_reflns_limit_h_min -16
_diffrn_reflns_limit_k_max 16
_diffrn_reflns_limit_k_min -16
_diffrn_reflns_limit_l_max 17
_diffrn_reflns_limit_l_min -17
_diffrn_reflns_number 17512
_diffrn_reflns_theta_full 25.03
_diffrn_reflns_theta_max 25.03
_diffrn_reflns_theta_min 1.52
_exptl_absorpt_coefficient_mu 2.999
_exptl_absorpt_correction_T_max 1.000
_exptl_absorpt_correction_T_min 0.815
_exptl_absorpt_correction_type empirical
_exptl_crystal_colour yellow
_exptl_crystal_density_diffrn 1.275
_exptl_crystal_density_meas ?
_exptl_crystal_density_method 'not measured'
_exptl_crystal_description block
_exptl_crystal_F_000 944
_exptl_crystal_size_max 0.2
_exptl_crystal_size_mid 0.2
_exptl_crystal_size_min 0.2
_refine_diff_density_max 0.918
_refine_diff_density_min -0.643
_refine_diff_density_rms 0.106
_refine_ls_extinction_method none
_refine_ls_goodness_of_fit_ref 0.993
_refine_ls_hydrogen_treatment mixed
_refine_ls_matrix_type full
_refine_ls_number_parameters 534
_refine_ls_number_reflns 8474
_refine_ls_number_restraints 96
_refine_ls_restrained_S_all 1.000
_refine_ls_R_factor_all 0.0911
_refine_ls_R_factor_gt 0.0523
_refine_ls_shift/su_max 0.008
_refine_ls_shift/su_mean 0.000
_refine_ls_structure_factor_coef Fsqd
_refine_ls_weighting_details 'calc w=1/[\s^2^(Fo^2^)+(0.0582P)^2^+0.0000P] where P=(Fo^2^+2Fc^2^)/3'
_refine_ls_weighting_scheme calc
_refine_ls_wR_factor_gt 0.1068
_refine_ls_wR_factor_ref 0.1211
_reflns_number_gt 5730
_reflns_number_total 8474
_reflns_threshold_expression >2sigma(I)
_cod_data_source_file om0490987si20041120_021424.cif
_cod_data_source_block caj9
_cod_depositor_comments
;
The following automatic conversions were performed:

'_symmetry_cell_setting' value 'Triclinic' changed to 'triclinic'
according to /home/saulius/struct/CIF-dictionaries/cif_core.dic
dictionary named 'cif_core.dic' version 2.4.1 from 2010-06-29.

Automatic conversion script
Id: cif_fix_values 1715 2011-07-08 13:25:40Z adriana 

The following automatic conversions were performed:

'_exptl_crystal_density_meas' value 'not measured' was changed to '?'
- the value is perceived as not measured.

Automatic conversion script
Id: cif_fix_values 3008 2015-01-20 13:52:24Z robertas 
;
_cod_original_sg_symbol_H-M P-1
_cod_database_code 4075676

loop_
_symmetry_equiv_pos_as_xyz
'x, y, z'
'-x, -y, -z'

loop_
_atom_site_label
_atom_site_type_symbol
_atom_site_fract_x
_atom_site_fract_y
_atom_site_fract_z
_atom_site_U_iso_or_equiv
_atom_site_adp_type
_atom_site_occupancy
_atom_site_symmetry_multiplicity
_atom_site_calc_flag
_atom_site_refinement_flags
_atom_site_disorder_assembly
_atom_site_disorder_group
Pt1 Pt 0.19961(3) 0.08546(2) 0.54565(2) 0.05384(13) Uani 1 1 d . A .
P1 P 0.2727(2) -0.03001(18) 0.4416(2) 0.0871(8) Uani 1 1 d D . .
P2 P 0.1335(2) 0.19691(17) 0.65336(18) 0.0743(7) Uani 1 1 d D . .
C1 C 0.1182(6) -0.0215(6) 0.6628(6) 0.060(2) Uani 1 1 d . . .
C2 C 0.0771(6) -0.0917(6) 0.7319(6) 0.057(2) Uani 1 1 d . A .
C3 C 0.0328(6) -0.1787(5) 0.8070(5) 0.0472(18) Uani 1 1 d . . .
C4 C -0.0318(6) -0.2390(5) 0.7936(6) 0.0525(19) Uani 1 1 d . A .
H4 H -0.0459 -0.2197 0.7362 0.063 Uiso 1 1 calc R . .
C5 C -0.0763(6) -0.3275(6) 0.8629(6) 0.056(2) Uani 1 1 d . . .
C6 C -0.0522(7) -0.3538(6) 0.9467(7) 0.072(2) Uani 1 1 d . A .
H6 H -0.0786 -0.4125 0.9939 0.087 Uiso 1 1 calc R . .
C7 C 0.0109(7) -0.2936(6) 0.9609(7) 0.072(2) Uani 1 1 d . . .
H7 H 0.0231 -0.3119 1.0194 0.086 Uiso 1 1 calc R A .
C8 C 0.0559(6) -0.2086(5) 0.8927(5) 0.0497(18) Uani 1 1 d . A .
C9 C 0.1239(6) -0.1503(6) 0.9079(6) 0.0543(19) Uani 1 1 d . . .
C10 C 0.1791(6) -0.1016(6) 0.9209(6) 0.056(2) Uani 1 1 d . A .
C11 C 0.2435(6) -0.0386(5) 0.9370(5) 0.0502(18) Uani 1 1 d . . .
C12 C 0.1919(7) 0.0452(6) 0.9811(7) 0.073(2) Uani 1 1 d . A .
H12 H 0.1167 0.0587 1.0008 0.088 Uiso 1 1 calc R . .
C13 C 0.2511(8) 0.1076(7) 0.9957(7) 0.079(3) Uani 1 1 d . . .
H13 H 0.2160 0.1628 1.0253 0.094 Uiso 1 1 calc R A .
C14 C 0.3633(8) 0.0883(6) 0.9661(7) 0.080(3) Uani 1 1 d . A .
H14 H 0.4036 0.1312 0.9749 0.096 Uiso 1 1 calc R . .
C15 C 0.4148(7) 0.0065(7) 0.9241(7) 0.075(3) Uani 1 1 d . . .
H15 H 0.4901 -0.0058 0.9049 0.090 Uiso 1 1 calc R A .
C16 C 0.3566(6) -0.0595(6) 0.9094(6) 0.0548(19) Uani 1 1 d . . .
C17 C 0.5898(6) 0.1457(6) 0.1316(6) 0.062(2) Uani 1 1 d . . .
C18 C 0.5432(6) 0.2207(6) 0.1649(6) 0.058(2) Uani 1 1 d . . .
C19 C 0.5001(6) 0.3180(5) 0.1885(6) 0.0534(19) Uani 1 1 d . . .
C20 C 0.5504(7) 0.4014(6) 0.1165(6) 0.073(2) Uani 1 1 d . . .
H20 H 0.6111 0.3931 0.0552 0.087 Uiso 1 1 calc R . .
C21 C 0.5122(7) 0.4962(6) 0.1341(7) 0.079(3) Uani 1 1 d . . .
H21 H 0.5476 0.5506 0.0841 0.095 Uiso 1 1 calc R . .
C22 C 0.4236(6) 0.5128(5) 0.2232(6) 0.061(2) Uani 1 1 d . . .
C23 C 0.3735(6) 0.4296(5) 0.2952(6) 0.057(2) Uani 1 1 d . . .
H23 H 0.3137 0.4393 0.3566 0.068 Uiso 1 1 calc R . .
C24 C 0.4083(6) 0.3319(5) 0.2805(5) 0.0489(18) Uani 1 1 d . . .
C25 C 0.3489(6) 0.2504(6) 0.3592(6) 0.056(2) Uani 1 1 d . A .
C26 C 0.2893(6) 0.1889(6) 0.4287(6) 0.059(2) Uani 1 1 d . . .
C27 C -0.1489(7) -0.3891(6) 0.8458(7) 0.069(2) Uani 1 1 d . A .
C28 C -0.1531(11) -0.4956(8) 0.9023(10) 0.145(5) Uani 1 1 d . . .
H28A H -0.1973 -0.5324 0.8879 0.217 Uiso 1 1 calc R A .
H28B H -0.1852 -0.4969 0.9748 0.217 Uiso 1 1 calc R . .
H28C H -0.0796 -0.5253 0.8802 0.217 Uiso 1 1 calc R . .
C29 C -0.2655(9) -0.3452(8) 0.8910(9) 0.116(4) Uani 1 1 d . . .
H29A H -0.3150 -0.3885 0.8914 0.174 Uiso 1 1 calc R A .
H29B H -0.2696 -0.2808 0.8503 0.174 Uiso 1 1 calc R . .
H29C H -0.2860 -0.3383 0.9600 0.174 Uiso 1 1 calc R . .
C30 C -0.1113(9) -0.3868(8) 0.7334(8) 0.118(4) Uani 1 1 d . . .
H30A H -0.0342 -0.4063 0.7025 0.177 Uiso 1 1 calc R A .
H30B H -0.1227 -0.3204 0.7003 0.177 Uiso 1 1 calc R . .
H30C H -0.1530 -0.4322 0.7258 0.177 Uiso 1 1 calc R . .
C31 C 0.3848(8) 0.6205(6) 0.2389(7) 0.078(3) Uani 1 1 d . . .
C32 C 0.2724(9) 0.6258(7) 0.3255(9) 0.124(4) Uani 1 1 d . . .
H32A H 0.2760 0.5976 0.3894 0.186 Uiso 1 1 calc R . .
H32B H 0.2229 0.5890 0.3178 0.186 Uiso 1 1 calc R . .
H32C H 0.2460 0.6943 0.3251 0.186 Uiso 1 1 calc R . .
C33 C 0.4694(10) 0.6637(8) 0.2561(12) 0.149(6) Uani 1 1 d . . .
H33A H 0.4770 0.6232 0.3148 0.223 Uiso 1 1 calc R . .
H33B H 0.4457 0.7304 0.2679 0.223 Uiso 1 1 calc R . .
H33C H 0.5393 0.6649 0.1965 0.223 Uiso 1 1 calc R . .
C34 C 0.3763(12) 0.6852(8) 0.1431(9) 0.138(5) Uani 1 1 d . . .
H34A H 0.3481 0.7510 0.1559 0.206 Uiso 1 1 calc R . .
H34B H 0.3274 0.6557 0.1278 0.206 Uiso 1 1 calc R . .
H34C H 0.4482 0.6893 0.0859 0.206 Uiso 1 1 calc R . .
C35A C 0.402(3) -0.079(3) 0.453(5) 0.143(15) Uani 0.62(7) 1 d PDU A 1
H35A H 0.4297 -0.1352 0.4174 0.172 Uiso 0.62(7) 1 calc PR A 1
H35B H 0.4555 -0.0277 0.4141 0.172 Uiso 0.62(7) 1 calc PR A 1
C36A C 0.403(5) -0.114(4) 0.558(5) 0.207(19) Uani 0.62(7) 1 d PDU A 1
H36A H 0.4780 -0.1303 0.5485 0.310 Uiso 0.62(7) 1 calc PR A 1
H36B H 0.3600 -0.1718 0.5943 0.310 Uiso 0.62(7) 1 calc PR A 1
H36C H 0.3728 -0.0614 0.5966 0.310 Uiso 0.62(7) 1 calc PR A 1
C35B C 0.4220(15) -0.056(4) 0.395(4) 0.109(16) Uani 0.38(7) 1 d PDU A 2
H35C H 0.4497 -0.0991 0.3444 0.131 Uiso 0.38(7) 1 calc PR A 2
H35D H 0.4624 0.0048 0.3653 0.131 Uiso 0.38(7) 1 calc PR A 2
C36B C 0.427(6) -0.109(6) 0.495(5) 0.14(2) Uani 0.38(7) 1 d PDU A 2
H36D H 0.3945 -0.0657 0.5439 0.215 Uiso 0.38(7) 1 calc PR A 2
H36E H 0.5024 -0.1255 0.4822 0.215 Uiso 0.38(7) 1 calc PR A 2
H36F H 0.3865 -0.1689 0.5212 0.215 Uiso 0.38(7) 1 calc PR A 2
C37 C 0.2007(9) -0.1463(6) 0.4847(8) 0.098(3) Uani 1 1 d D A .
H37A H 0.2430 -0.1898 0.4361 0.117 Uiso 1 1 calc R . .
H37B H 0.1993 -0.1790 0.5504 0.117 Uiso 1 1 calc R . .
C38 C 0.0821(10) -0.1346(9) 0.4961(9) 0.131(5) Uani 1 1 d D . .
H38A H 0.0387 -0.0928 0.5451 0.196 Uiso 1 1 calc R A .
H38B H 0.0508 -0.1990 0.5194 0.196 Uiso 1 1 calc R . .
H38C H 0.0824 -0.1046 0.4309 0.196 Uiso 1 1 calc R . .
C39A C 0.318(2) 0.001(3) 0.3022(13) 0.19(3) Uani 0.54(2) 1 d PD A 3
H39A H 0.3828 0.0412 0.2682 0.226 Uiso 0.54(2) 1 calc PR A 3
H39B H 0.3357 -0.0593 0.2735 0.226 Uiso 0.54(2) 1 calc PR A 3
C40A C 0.219(3) 0.059(2) 0.293(2) 0.118(12) Uani 0.54(2) 1 d PD A 3
H40A H 0.1610 0.0135 0.3144 0.177 Uiso 0.54(2) 1 calc PR A 3
H40B H 0.2389 0.0913 0.2230 0.177 Uiso 0.54(2) 1 calc PR A 3
H40C H 0.1925 0.1076 0.3362 0.177 Uiso 0.54(2) 1 calc PR A 3
C39B C 0.266(5) 0.019(2) 0.318(2) 0.13(2) Uani 0.46(2) 1 d PD A 4
H39C H 0.1955 0.0556 0.3344 0.153 Uiso 0.46(2) 1 calc PR A 4
H39D H 0.3221 0.0686 0.2805 0.153 Uiso 0.46(2) 1 calc PR A 4
C40B C 0.278(2) -0.0421(18) 0.2405(16) 0.120(11) Uani 0.46(2) 1 d PD A 4
H40D H 0.3542 -0.0446 0.1907 0.179 Uiso 0.46(2) 1 calc PR A 4
H40E H 0.2330 -0.0118 0.2064 0.179 Uiso 0.46(2) 1 calc PR A 4
H40F H 0.2554 -0.1087 0.2756 0.179 Uiso 0.46(2) 1 calc PR A 4
C41 C 0.1968(15) 0.1760(13) 0.7400(12) 0.214(10) Uani 1 1 d D A .
H41A H 0.1637 0.2233 0.7859 0.257 Uiso 1 1 calc R . .
H41B H 0.1807 0.1095 0.7816 0.257 Uiso 1 1 calc R . .
C42 C 0.3083(11) 0.1852(15) 0.6920(13) 0.200(9) Uani 1 1 d D . .
H42A H 0.3443 0.1217 0.6779 0.300 Uiso 1 1 calc R A .
H42B H 0.3312 0.2077 0.7356 0.300 Uiso 1 1 calc R . .
H42C H 0.3279 0.2328 0.6287 0.300 Uiso 1 1 calc R . .
C43A C 0.035(2) 0.171(3) 0.7885(13) 0.027(12) Uani 0.161(18) 1 d PDU A 5
H43A H 0.0056 0.1059 0.8025 0.032 Uiso 0.161(18) 1 calc PR A 5
H43B H 0.0756 0.1646 0.8290 0.032 Uiso 0.161(18) 1 calc PR A 5
C44A C -0.051(5) 0.236(5) 0.823(5) 0.10(3) Uani 0.161(18) 1 d PDU A 5
H44A H -0.0271 0.3027 0.7915 0.151 Uiso 0.161(18) 1 calc PR A 5
H44B H -0.0798 0.2277 0.8963 0.151 Uiso 0.161(18) 1 calc PR A 5
H44C H -0.1079 0.2238 0.8062 0.151 Uiso 0.161(18) 1 calc PR A 5
C43B C -0.0190(11) 0.1754(10) 0.7427(12) 0.129(8) Uani 0.839(18) 1 d PDU A 6
H43C H -0.0543 0.1780 0.6984 0.154 Uiso 0.839(18) 1 calc PR A 6
H43D H -0.0221 0.1069 0.7794 0.154 Uiso 0.839(18) 1 calc PR A 6
C44B C -0.0832(18) 0.227(2) 0.8108(19) 0.262(16) Uani 0.839(18) 1 d PDU A 6
H44D H -0.1475 0.1907 0.8589 0.392 Uiso 0.839(18) 1 calc PR A 6
H44E H -0.1053 0.2892 0.7777 0.392 Uiso 0.839(18) 1 calc PR A 6
H44F H -0.0447 0.2410 0.8465 0.392 Uiso 0.839(18) 1 calc PR A 6
C45 C 0.1383(10) 0.3278(7) 0.6002(8) 0.107(4) Uani 1 1 d D A .
H45A H 0.1115 0.3645 0.6555 0.128 Uiso 1 1 calc R . .
H45B H 0.2147 0.3442 0.5554 0.128 Uiso 1 1 calc R . .
C46 C 0.0764(10) 0.3589(10) 0.5447(10) 0.142(5) Uani 1 1 d D . .
H46A H 0.1029 0.3234 0.4892 0.213 Uiso 1 1 calc R A .
H46B H 0.0835 0.4292 0.5175 0.213 Uiso 1 1 calc R . .
H46C H 0.0002 0.3454 0.5890 0.213 Uiso 1 1 calc R . .
C1S C 0.691(3) 0.459(2) 0.3995(17) 0.305(13) Uiso 1 1 d D . .
C2S C 0.6248(18) 0.399(2) 0.3872(19) 0.298(12) Uiso 1 1 d D . .
C3S C 0.704(2) 0.3708(17) 0.293(2) 0.288(12) Uiso 1 1 d D . .
C4S C 0.749(2) 0.466(2) 0.2369(14) 0.298(12) Uiso 1 1 d D . .
C5S C 0.784(2) 0.4871(19) 0.305(3) 0.345(15) Uiso 1 1 d D . .

loop_
_atom_site_aniso_label
_atom_site_aniso_U_11
_atom_site_aniso_U_22
_atom_site_aniso_U_33
_atom_site_aniso_U_23
_atom_site_aniso_U_13
_atom_site_aniso_U_12
Pt1 0.0612(2) 0.04254(18) 0.0509(2) -0.00764(13) -0.01593(15) -0.01385(13)
P1 0.0906(19) 0.0624(15) 0.0835(19) -0.0329(13) -0.0010(15) -0.0268(13)
P2 0.0949(18) 0.0623(15) 0.0640(15) -0.0220(12) -0.0294(14) -0.0013(13)
C1 0.066(5) 0.050(5) 0.061(5) -0.017(4) -0.021(4) -0.009(4)
C2 0.065(5) 0.054(5) 0.056(5) -0.007(4) -0.027(4) -0.019(4)
C3 0.051(4) 0.040(4) 0.048(5) -0.004(3) -0.018(4) -0.012(3)
C4 0.059(5) 0.048(4) 0.048(5) 0.000(4) -0.022(4) -0.015(4)
C5 0.054(5) 0.056(5) 0.055(5) -0.007(4) -0.021(4) -0.012(4)
C6 0.095(7) 0.050(5) 0.066(6) 0.008(4) -0.034(5) -0.021(5)
C7 0.091(6) 0.064(6) 0.072(6) -0.004(5) -0.046(5) -0.018(5)
C8 0.049(4) 0.047(4) 0.047(5) -0.010(4) -0.014(4) -0.008(4)
C9 0.051(4) 0.054(5) 0.060(5) -0.015(4) -0.023(4) -0.004(4)
C10 0.055(5) 0.055(5) 0.062(5) -0.020(4) -0.027(4) 0.003(4)
C11 0.048(5) 0.055(5) 0.052(5) -0.013(4) -0.024(4) 0.000(4)
C12 0.066(6) 0.070(6) 0.091(7) -0.035(5) -0.036(5) 0.012(5)
C13 0.081(7) 0.072(6) 0.090(7) -0.043(5) -0.032(6) 0.000(5)
C14 0.079(7) 0.071(6) 0.106(8) -0.045(6) -0.038(6) -0.013(5)
C15 0.054(5) 0.089(7) 0.084(7) -0.033(5) -0.023(5) -0.009(5)
C16 0.053(5) 0.057(5) 0.053(5) -0.021(4) -0.016(4) -0.005(4)
C17 0.050(5) 0.069(6) 0.061(5) -0.024(5) -0.014(4) -0.006(4)
C18 0.046(5) 0.064(5) 0.058(5) -0.013(4) -0.015(4) -0.013(4)
C19 0.047(4) 0.042(4) 0.070(5) -0.012(4) -0.021(4) -0.009(3)
C20 0.065(5) 0.068(6) 0.058(5) -0.016(4) 0.004(4) -0.022(5)
C21 0.080(6) 0.057(5) 0.071(6) -0.009(5) -0.002(5) -0.029(5)
C22 0.061(5) 0.046(5) 0.069(6) -0.020(4) -0.016(5) -0.012(4)
C23 0.050(5) 0.052(5) 0.058(5) -0.019(4) -0.010(4) -0.004(4)
C24 0.046(4) 0.048(4) 0.051(5) -0.017(4) -0.014(4) -0.010(4)
C25 0.050(5) 0.046(5) 0.064(5) -0.017(4) -0.014(4) -0.008(4)
C26 0.062(5) 0.047(5) 0.068(6) -0.022(4) -0.023(5) 0.000(4)
C27 0.075(6) 0.070(6) 0.076(6) -0.004(5) -0.040(5) -0.028(5)
C28 0.221(14) 0.078(8) 0.177(13) 0.022(8) -0.124(12) -0.082(9)
C29 0.102(9) 0.130(10) 0.135(10) -0.030(8) -0.051(8) -0.057(7)
C30 0.130(9) 0.149(10) 0.093(8) -0.028(7) -0.041(7) -0.080(8)
C31 0.089(7) 0.046(5) 0.085(7) -0.015(5) -0.022(6) -0.009(5)
C32 0.117(10) 0.071(7) 0.154(11) -0.046(7) -0.022(9) -0.001(6)
C33 0.140(11) 0.085(8) 0.266(17) -0.067(10) -0.106(12) -0.021(7)
C34 0.200(14) 0.079(8) 0.129(11) -0.022(8) -0.073(10) 0.020(8)
C35A 0.084(19) 0.11(3) 0.19(4) -0.08(3) 0.00(2) 0.025(16)
C36A 0.18(3) 0.23(3) 0.27(4) -0.05(3) -0.15(3) 0.00(3)
C35B 0.10(2) 0.11(3) 0.07(3) -0.06(2) 0.028(16) -0.014(19)
C36B 0.11(3) 0.11(4) 0.18(4) -0.02(3) -0.05(3) 0.03(3)
C37 0.125(9) 0.064(6) 0.085(7) -0.034(5) -0.014(7) -0.024(6)
C38 0.148(11) 0.156(12) 0.105(9) -0.011(8) -0.053(8) -0.084(9)
C39A 0.21(4) 0.10(2) 0.09(3) -0.054(19) 0.10(2) -0.07(2)
C40A 0.18(3) 0.09(2) 0.090(18) -0.010(15) -0.069(19) -0.013(18)
C39B 0.20(5) 0.08(3) 0.053(19) -0.06(2) 0.02(3) -0.05(3)
C40B 0.16(3) 0.11(2) 0.070(16) -0.024(14) -0.019(16) -0.044(17)
C41 0.34(3) 0.183(17) 0.171(17) -0.090(14) -0.16(2) 0.066(19)
C42 0.084(10) 0.32(3) 0.204(19) -0.091(17) -0.055(12) -0.002(13)
C43A 0.03(2) 0.06(2) 0.03(2) -0.027(17) -0.037(17) 0.007(17)
C44A 0.15(5) 0.10(4) 0.04(3) -0.07(3) 0.00(3) -0.03(3)
C43B 0.165(17) 0.097(10) 0.094(11) -0.057(9) -0.027(11) 0.045(10)
C44B 0.109(15) 0.42(4) 0.20(3) 0.09(2) -0.090(17) -0.022(19)
C45 0.128(10) 0.074(7) 0.085(8) -0.015(6) -0.018(7) -0.002(6)
C46 0.121(10) 0.170(13) 0.118(11) -0.008(9) -0.057(9) 0.025(9)

loop_
_atom_type_symbol
_atom_type_description
_atom_type_scat_dispersion_real
_atom_type_scat_dispersion_imag
_atom_type_scat_source
C C 0.0033 0.0016 'International Tables Vol C Tables 4.2.6.8 and 6.1.1.4'
H H 0.0000 0.0000 'International Tables Vol C Tables 4.2.6.8 and 6.1.1.4'
P P 0.1023 0.0942 'International Tables Vol C Tables 4.2.6.8 and 6.1.1.4'
Pt Pt -1.7033 8.3905 'International Tables Vol C Tables 4.2.6.8 and 6.1.1.4'

loop_
_geom_angle_atom_site_label_1
_geom_angle_atom_site_label_2
_geom_angle_atom_site_label_3
_geom_angle
_geom_angle_site_symmetry_3
C1 Pt1 C26 176.6(3) .
C1 Pt1 P2 89.7(2) .
C26 Pt1 P2 91.3(2) .
C1 Pt1 P1 89.5(2) .
C26 Pt1 P1 89.4(2) .
P2 Pt1 P1 176.76(11) .
C37 P1 C35B 110.4(17) .
C37 P1 C39A 105.0(15) .
C35B P1 C39A 78.8(19) .
C37 P1 C39B 101.4(13) .
C35B P1 C39B 99(2) .
C39A P1 C39B 21.0(19) .
C37 P1 C35A 99.6(15) .
C35B P1 C35A 24.3(13) .
C39A P1 C35A 103(2) .
C39B P1 C35A 124(3) .
C37 P1 Pt1 117.2(3) .
C35B P1 Pt1 115.5(15) .
C39A P1 Pt1 123.7(13) .
C39B P1 Pt1 110.5(10) .
C35A P1 Pt1 104.9(12) .
C45 P2 C41 106.8(7) .
C45 P2 C43A 112.1(12) .
C41 P2 C43A 66.4(11) .
C45 P2 C43B 104.7(6) .
C41 P2 C43B 103.6(9) .
C43A P2 C43B 37.3(9) .
C45 P2 Pt1 119.2(4) .
C41 P2 Pt1 112.0(5) .
C43A P2 Pt1 125.6(11) .
C43B P2 Pt1 109.2(4) .
C2 C1 Pt1 174.3(7) .
C1 C2 C3 175.5(8) .
C4 C3 C8 118.7(6) .
C4 C3 C2 119.5(7) .
C8 C3 C2 121.8(6) .
C3 C4 C5 123.0(7) .
C6 C5 C4 116.5(7) .
C6 C5 C27 122.8(7) .
C4 C5 C27 120.7(7) .
C5 C6 C7 120.7(7) .
C8 C7 C6 122.8(8) .
C7 C8 C3 118.3(7) .
C7 C8 C9 121.3(7) .
C3 C8 C9 120.4(7) .
C10 C9 C8 179.4(9) .
C9 C10 C11 177.6(8) .
C12 C11 C16 119.2(7) .
C12 C11 C10 119.4(7) .
C16 C11 C10 121.4(7) .
C13 C12 C11 120.8(8) .
C12 C13 C14 120.0(8) .
C15 C14 C13 120.2(8) .
C14 C15 C16 121.4(8) .
C15 C16 C11 118.4(7) .
C15 C16 C17 120.9(7) 2_656
C11 C16 C17 120.7(7) 2_656
C18 C17 C16 178.5(9) 2_656
C17 C18 C19 170.8(8) .
C20 C19 C24 118.7(7) .
C20 C19 C18 118.5(7) .
C24 C19 C18 122.8(7) .
C21 C20 C19 121.2(8) .
C22 C21 C20 121.9(8) .
C21 C22 C23 117.0(7) .
C21 C22 C31 119.6(7) .
C23 C22 C31 123.4(7) .
C22 C23 C24 123.3(7) .
C23 C24 C19 117.9(6) .
C23 C24 C25 119.0(6) .
C19 C24 C25 123.1(6) .
C26 C25 C24 173.0(8) .
C25 C26 Pt1 176.2(7) .
C30 C27 C28 109.8(9) .
C30 C27 C29 109.4(8) .
C28 C27 C29 106.3(9) .
C30 C27 C5 111.8(7) .
C28 C27 C5 111.9(7) .
C29 C27 C5 107.6(7) .
C32 C31 C33 111.4(9) .
C32 C31 C34 105.9(9) .
C33 C31 C34 108.4(9) .
C32 C31 C22 112.2(7) .
C33 C31 C22 108.2(8) .
C34 C31 C22 110.8(8) .
C36A C35A P1 121(2) .
C36B C35B P1 100(4) .
C38 C37 P1 115.3(7) .
C40A C39A P1 102.4(17) .
C40B C39B P1 126(2) .
C42 C41 P2 113.9(14) .
C44A C43A P2 118(4) .
C44B C43B P2 125.8(17) .
C46 C45 P2 113.8(9) .
C2S C1S C5S 110.2(9) .
C1S C2S C3S 98.3(13) .
C4S C3S C2S 99.7(12) .
C5S C4S C3S 98.6(13) .
C4S C5S C1S 100.4(14) .

loop_
_geom_bond_atom_site_label_1
_geom_bond_atom_site_label_2
_geom_bond_distance
_geom_bond_site_symmetry_2
Pt1 C1 1.988(8) .
Pt1 C26 1.990(8) .
Pt1 P2 2.280(2) .
Pt1 P1 2.288(2) .
P1 C37 1.828(8) .
P1 C35B 1.832(17) .
P1 C39A 1.833(17) .
P1 C39B 1.845(17) .
P1 C35A 1.857(16) .
P2 C45 1.790(9) .
P2 C41 1.803(12) .
P2 C43A 1.823(16) .
P2 C43B 1.909(12) .
C1 C2 1.213(10) .
C2 C3 1.422(10) .
C3 C4 1.397(9) .
C3 C8 1.407(9) .
C4 C5 1.405(9) .
C5 C6 1.385(10) .
C5 C27 1.529(10) .
C6 C7 1.390(11) .
C7 C8 1.365(10) .
C8 C9 1.430(10) .
C9 C10 1.180(10) .
C10 C11 1.445(10) .
C11 C12 1.403(10) .
C11 C16 1.404(10) .
C12 C13 1.373(11) .
C13 C14 1.385(11) .
C14 C15 1.364(11) .
C15 C16 1.402(10) .
C16 C17 1.415(10) 2_656
C17 C18 1.219(10) .
C17 C16 1.415(10) 2_656
C18 C19 1.441(10) .
C19 C20 1.386(10) .
C19 C24 1.404(9) .
C20 C21 1.375(11) .
C21 C22 1.369(10) .
C22 C23 1.383(10) .
C22 C31 1.539(10) .
C23 C24 1.397(9) .
C24 C25 1.439(10) .
C25 C26 1.213(10) .
C27 C30 1.504(12) .
C27 C28 1.506(12) .
C27 C29 1.509(13) .
C31 C32 1.492(12) .
C31 C33 1.511(13) .
C31 C34 1.537(13) .
C35A C36A 1.53(2) .
C35B C36B 1.52(2) .
C37 C38 1.532(13) .
C39A C40A 1.52(2) .
C39B C40B 1.52(2) .
C41 C42 1.362(15) .
C43A C44A 1.346(19) .
C43B C44B 1.290(16) .
C45 C46 1.392(12) .
C1S C2S 1.406(17) .
C1S C5S 1.410(17) .
C2S C3S 1.429(16) .
C3S C4S 1.424(17) .
C4S C5S 1.405(17) .
